data_2236158
loop_
_publ_author_name
'Zhang, Xiyue'
'Fu, Xiaobo'
'Tan, Langzhu'
'Wang, Chaixia'
'Fan, Weixing'

_publ_section_title
;
 4-Dimethylamino-<i>N</i>'-(4-nitrobenzylidene)benzohydrazide methanol
 monosolvate
;
_journal_coeditor_code CV5333
_journal_issue 10
_journal_name_full 'Acta Crystallographica Section E'
_journal_page_first o2828
_journal_paper_doi 10.1107/S1600536812037063
_journal_volume 68
_journal_year 2012
_chemical_formula_iupac 'C16 H16 N4 O3, C H4 O'
_chemical_formula_moiety 'C16 H16 N4 O3, C H4 O'
_chemical_formula_sum 'C17 H20 N4 O4'
_chemical_formula_weight 344.37
_chemical_name_systematic
;
4-Dimethylamino-<i>N</i>'-(4-nitrobenzylidene)benzohydrazide methanol
monosolvate
;
_space_group_IT_number 2
_symmetry_cell_setting triclinic
_symmetry_space_group_name_Hall '-P 1'
_symmetry_space_group_name_H-M 'P -1'
_atom_sites_solution_hydrogens geom
_atom_sites_solution_primary direct
_atom_sites_solution_secondary difmap
_audit_creation_method SHELXL-97
_cell_angle_alpha 72.279(2)
_cell_angle_beta 83.444(2)
_cell_angle_gamma 73.984(2)
_cell_formula_units_Z 2
_cell_length_a 6.6621(12)
_cell_length_b 10.6685(17)
_cell_length_c 13.3437(13)
_cell_measurement_reflns_used 2473
_cell_measurement_temperature 298(2)
_cell_measurement_theta_max 26.5
_cell_measurement_theta_min 2.5
_cell_volume 867.9(2)
_computing_cell_refinement 'SAINT (Bruker, 1998)'
_computing_data_collection 'SMART (Bruker, 1998)'
_computing_data_reduction 'SAINT (Bruker, 1998)'
_computing_molecular_graphics 'SHELXTL (Sheldrick, 2008)'
_computing_publication_material 'SHELXTL (Sheldrick, 2008)'
_computing_structure_refinement 'SHELXL97 (Sheldrick, 2008)'
_computing_structure_solution 'SHELXS97 (Sheldrick, 2008)'
_diffrn_ambient_temperature 298(2)
_diffrn_measured_fraction_theta_full 0.974
_diffrn_measured_fraction_theta_max 0.974
_diffrn_measurement_device_type 'Bruker SMART CCD area-detector'
_diffrn_measurement_method '\w scans'
_diffrn_radiation_monochromator graphite
_diffrn_radiation_source 'fine-focus sealed tube'
_diffrn_radiation_type MoK\a
_diffrn_radiation_wavelength 0.71073
_diffrn_reflns_av_R_equivalents 0.0345
_diffrn_reflns_av_sigmaI/netI 0.0406
_diffrn_reflns_limit_h_max 8
_diffrn_reflns_limit_h_min -8
_diffrn_reflns_limit_k_max 12
_diffrn_reflns_limit_k_min -12
_diffrn_reflns_limit_l_max 15
_diffrn_reflns_limit_l_min -16
_diffrn_reflns_number 6198
_diffrn_reflns_theta_full 25.50
_diffrn_reflns_theta_max 25.50
_diffrn_reflns_theta_min 1.60
_diffrn_standards_number 0
_exptl_absorpt_coefficient_mu 0.096
_exptl_absorpt_correction_T_max 0.9783
_exptl_absorpt_correction_T_min 0.9718
_exptl_absorpt_correction_type multi-scan
_exptl_absorpt_process_details '(SADABS; Sheldrick, 1996)'
_exptl_crystal_colour yellow
_exptl_crystal_density_diffrn 1.318
_exptl_crystal_density_method 'not measured'
_exptl_crystal_description block
_exptl_crystal_F_000 364
_exptl_crystal_size_max 0.30
_exptl_crystal_size_mid 0.27
_exptl_crystal_size_min 0.23
_refine_diff_density_max 0.318
_refine_diff_density_min -0.396
_refine_ls_extinction_method none
_refine_ls_goodness_of_fit_ref 1.076
_refine_ls_hydrogen_treatment mixed
_refine_ls_matrix_type full
_refine_ls_number_parameters 233
_refine_ls_number_reflns 3140
_refine_ls_number_restraints 1
_refine_ls_restrained_S_all 1.076
_refine_ls_R_factor_all 0.0859
_refine_ls_R_factor_gt 0.0575
_refine_ls_shift/su_max 0.000
_refine_ls_shift/su_mean 0.000
_refine_ls_structure_factor_coef Fsqd
_refine_ls_weighting_details 'calc w=1/[\s^2^(Fo^2^)+(0.1182P)^2^+0.1132P] where P=(Fo^2^+2Fc^2^)/3'
_refine_ls_weighting_scheme calc
_refine_ls_wR_factor_gt 0.1643
_refine_ls_wR_factor_ref 0.2083
_reflns_number_gt 2082
_reflns_number_total 3140
_reflns_threshold_expression I>2\s(I)
_cod_data_source_file cv5333.cif
_cod_data_source_block I
_cod_database_code 2236158
_cod_database_fobs_code 2236158

loop_
_symmetry_equiv_pos_as_xyz
'x, y, z'
'-x, -y, -z'

loop_
_atom_site_type_symbol
_atom_site_label
_atom_site_fract_x
_atom_site_fract_y
_atom_site_fract_z
_atom_site_U_iso_or_equiv
_atom_site_adp_type
_atom_site_calc_flag
_atom_site_refinement_flags
_atom_site_occupancy
_atom_site_symmetry_multiplicity
N N1 0.0844(3) 0.62271(17) 0.39221(13) 0.0471(5) Uani d . 1 1
N N2 0.0240(3) 0.56468(18) 0.32624(14) 0.0478(5) Uani d D 1 1
N N3 0.1415(4) 0.9440(2) 0.71802(16) 0.0655(6) Uani d . 1 1
N N4 -0.0400(4) 0.2426(2) -0.00213(16) 0.0715(6) Uani d . 1 1
O O1 0.3228(3) 0.9304(2) 0.7318(2) 0.1055(8) Uani d . 1 1
O O2 -0.0001(4) 1.0126(2) 0.75895(17) 0.0929(7) Uani d . 1 1
O O3 0.3593(2) 0.47225(17) 0.29021(14) 0.0672(5) Uani d . 1 1
O O4 0.5727(2) 0.63544(19) 0.33104(18) 0.0796(6) Uani d . 1 1
H H4 0.4999 0.5874 0.3254 0.119 Uiso calc R 1 1
C C1 -0.0040(3) 0.7521(2) 0.51346(15) 0.0427(5) Uani d . 1 1
C C2 0.2010(3) 0.7245(2) 0.54349(16) 0.0484(5) Uani d . 1 1
H H2A 0.3067 0.6636 0.5177 0.058 Uiso calc R 1 1
C C3 0.2480(3) 0.7863(2) 0.61062(17) 0.0516(6) Uani d . 1 1
H H3 0.3848 0.7679 0.6307 0.062 Uiso calc R 1 1
C C4 0.0892(3) 0.8763(2) 0.64797(16) 0.0481(5) Uani d . 1 1
C C5 -0.1143(3) 0.9036(2) 0.62214(17) 0.0520(6) Uani d . 1 1
H H5 -0.2194 0.9628 0.6498 0.062 Uiso calc R 1 1
C C6 -0.1598(3) 0.8413(2) 0.55424(17) 0.0508(5) Uani d . 1 1
H H6 -0.2973 0.8594 0.5354 0.061 Uiso calc R 1 1
C C7 -0.0577(3) 0.6877(2) 0.44223(17) 0.0486(5) Uani d . 1 1
H H7 -0.1971 0.6943 0.4334 0.058 Uiso calc R 1 1
C C8 0.1735(3) 0.4890(2) 0.27631(17) 0.0458(5) Uani d . 1 1
C C9 0.1067(3) 0.4274(2) 0.20565(16) 0.0436(5) Uani d . 1 1
C C10 0.2582(3) 0.3367(2) 0.16454(18) 0.0561(6) Uani d . 1 1
H H10 0.3963 0.3175 0.1828 0.067 Uiso calc R 1 1
C C11 0.2113(4) 0.2743(3) 0.09784(19) 0.0611(6) Uani d . 1 1
H H11 0.3172 0.2125 0.0730 0.073 Uiso calc R 1 1
C C12 0.0067(4) 0.3021(2) 0.06654(17) 0.0537(6) Uani d . 1 1
C C13 -0.1459(3) 0.3920(2) 0.10855(17) 0.0547(6) Uani d . 1 1
H H13 -0.2842 0.4112 0.0904 0.066 Uiso calc R 1 1
C C14 -0.0978(3) 0.4533(2) 0.17627(17) 0.0495(5) Uani d . 1 1
H H14 -0.2038 0.5131 0.2029 0.059 Uiso calc R 1 1
C C15 -0.2519(5) 0.2624(4) -0.0273(2) 0.0884(9) Uani d . 1 1
H H15A -0.3265 0.2215 0.0343 0.133 Uiso calc R 1 1
H H15B -0.2541 0.2210 -0.0816 0.133 Uiso calc R 1 1
H H15C -0.3171 0.3581 -0.0515 0.133 Uiso calc R 1 1
C C16 0.1216(6) 0.1550(4) -0.0473(3) 0.1070(12) Uani d . 1 1
H H16A 0.2272 0.2015 -0.0802 0.161 Uiso calc R 1 1
H H16B 0.0640 0.1302 -0.0991 0.161 Uiso calc R 1 1
H H16C 0.1825 0.0745 0.0068 0.161 Uiso calc R 1 1
C C17 0.4766(4) 0.7717(3) 0.2827(2) 0.0819(8) Uani d . 1 1
H H17A 0.3486 0.7993 0.3205 0.123 Uiso calc R 1 1
H H17B 0.4468 0.7823 0.2114 0.123 Uiso calc R 1 1
H H17C 0.5681 0.8271 0.2830 0.123 Uiso calc R 1 1
H H2 -0.1140(17) 0.579(3) 0.324(2) 0.080 Uiso d D 1 1

loop_
_atom_site_aniso_label
_atom_site_aniso_U_11
_atom_site_aniso_U_22
_atom_site_aniso_U_33
_atom_site_aniso_U_12
_atom_site_aniso_U_13
_atom_site_aniso_U_23
N1 0.0436(9) 0.0531(10) 0.0547(10) -0.0173(8) -0.0043(8) -0.0244(8)
N2 0.0375(9) 0.0586(11) 0.0595(11) -0.0156(8) -0.0030(8) -0.0311(9)
N3 0.0835(15) 0.0537(12) 0.0673(13) -0.0147(11) -0.0210(11) -0.0247(10)
N4 0.0817(15) 0.0936(16) 0.0658(13) -0.0425(13) 0.0073(11) -0.0464(12)
O1 0.0872(15) 0.1166(18) 0.146(2) -0.0217(13) -0.0391(14) -0.0764(15)
O2 0.1084(16) 0.0876(14) 0.0976(15) -0.0057(12) -0.0188(12) -0.0597(12)
O3 0.0373(8) 0.0834(12) 0.1006(13) -0.0109(8) -0.0093(8) -0.0561(10)
O4 0.0382(9) 0.0841(13) 0.1399(17) -0.0125(8) -0.0084(9) -0.0664(12)
C1 0.0416(11) 0.0459(11) 0.0455(11) -0.0149(9) -0.0015(8) -0.0166(9)
C2 0.0425(11) 0.0522(12) 0.0542(12) -0.0093(9) -0.0034(9) -0.0223(10)
C3 0.0445(12) 0.0567(13) 0.0575(13) -0.0133(10) -0.0108(10) -0.0183(10)
C4 0.0586(13) 0.0435(11) 0.0468(12) -0.0157(10) -0.0077(10) -0.0150(9)
C5 0.0523(12) 0.0505(12) 0.0554(13) -0.0082(10) 0.0002(10) -0.0236(10)
C6 0.0397(11) 0.0573(13) 0.0600(13) -0.0123(10) -0.0014(9) -0.0236(10)
C7 0.0395(11) 0.0558(13) 0.0583(13) -0.0152(10) -0.0024(9) -0.0243(10)
C8 0.0375(11) 0.0487(12) 0.0576(13) -0.0132(9) -0.0034(9) -0.0217(10)
C9 0.0390(10) 0.0490(12) 0.0490(11) -0.0161(9) -0.0002(8) -0.0190(9)
C10 0.0405(11) 0.0689(15) 0.0705(15) -0.0184(10) 0.0038(10) -0.0346(12)
C11 0.0551(13) 0.0725(16) 0.0718(15) -0.0232(12) 0.0103(11) -0.0419(13)
C12 0.0632(14) 0.0644(14) 0.0477(12) -0.0332(12) 0.0039(10) -0.0232(10)
C13 0.0489(12) 0.0664(14) 0.0578(13) -0.0211(11) -0.0083(10) -0.0223(11)
C14 0.0416(11) 0.0569(13) 0.0572(13) -0.0147(10) -0.0025(9) -0.0245(10)
C15 0.097(2) 0.120(2) 0.0789(19) -0.0550(19) -0.0136(16) -0.0449(17)
C16 0.112(3) 0.148(3) 0.112(3) -0.066(2) 0.034(2) -0.095(3)
C17 0.0672(16) 0.101(2) 0.085(2) -0.0297(16) -0.0022(14) -0.0310(17)

loop_
_atom_type_symbol
_atom_type_description
_atom_type_scat_dispersion_real
_atom_type_scat_dispersion_imag
_atom_type_scat_source
C C 0.0033 0.0016 'International Tables Vol C Tables 4.2.6.8 and 6.1.1.4'
H H 0.0000 0.0000 'International Tables Vol C Tables 4.2.6.8 and 6.1.1.4'
N N 0.0061 0.0033 'International Tables Vol C Tables 4.2.6.8 and 6.1.1.4'
O O 0.0106 0.0060 'International Tables Vol C Tables 4.2.6.8 and 6.1.1.4'

loop_
_geom_angle_atom_site_label_1
_geom_angle_atom_site_label_2
_geom_angle_atom_site_label_3
_geom_angle
C7 N1 N2 117.48(17)
C8 N2 N1 118.39(17)
C8 N2 H2 126.9(17)
N1 N2 H2 114.6(17)
O1 N3 O2 122.8(2)
O1 N3 C4 118.8(2)
O2 N3 C4 118.4(2)
C12 N4 C16 120.4(2)
C12 N4 C15 121.0(2)
C16 N4 C15 118.5(2)
C17 O4 H4 109.5
C6 C1 C2 118.84(19)
C6 C1 C7 119.61(19)
C2 C1 C7 121.54(18)
C3 C2 C1 120.56(19)
C3 C2 H2A 119.7
C1 C2 H2A 119.7
C2 C3 C4 118.83(19)
C2 C3 H3 120.6
C4 C3 H3 120.6
C5 C4 C3 122.28(19)
C5 C4 N3 119.25(19)
C3 C4 N3 118.5(2)
C4 C5 C6 118.42(19)
C4 C5 H5 120.8
C6 C5 H5 120.8
C5 C6 C1 121.0(2)
C5 C6 H6 119.5
C1 C6 H6 119.5
N1 C7 C1 120.24(19)
N1 C7 H7 119.9
C1 C7 H7 119.9
O3 C8 N2 120.71(18)
O3 C8 C9 121.40(18)
N2 C8 C9 117.89(17)
C10 C9 C14 117.15(18)
C10 C9 C8 117.77(18)
C14 C9 C8 125.07(18)
C11 C10 C9 122.1(2)
C11 C10 H10 119.0
C9 C10 H10 119.0
C10 C11 C12 120.9(2)
C10 C11 H11 119.5
C12 C11 H11 119.5
N4 C12 C13 121.8(2)
N4 C12 C11 121.1(2)
C13 C12 C11 117.08(19)
C14 C13 C12 121.61(19)
C14 C13 H13 119.2
C12 C13 H13 119.2
C13 C14 C9 121.15(19)
C13 C14 H14 119.4
C9 C14 H14 119.4
N4 C15 H15A 109.5
N4 C15 H15B 109.5
H15A C15 H15B 109.5
N4 C15 H15C 109.5
H15A C15 H15C 109.5
H15B C15 H15C 109.5
N4 C16 H16A 109.5
N4 C16 H16B 109.5
H16A C16 H16B 109.5
N4 C16 H16C 109.5
H16A C16 H16C 109.5
H16B C16 H16C 109.5
O4 C17 H17A 109.5
O4 C17 H17B 109.5
H17A C17 H17B 109.5
O4 C17 H17C 109.5
H17A C17 H17C 109.5
H17B C17 H17C 109.5

loop_
_geom_bond_atom_site_label_1
_geom_bond_atom_site_label_2
_geom_bond_distance
N1 C7 1.264(3)
N1 N2 1.368(2)
N2 C8 1.349(3)
N2 H2 0.892(10)
N3 O1 1.205(3)
N3 O2 1.212(3)
N3 C4 1.464(3)
N4 C12 1.367(3)
N4 C16 1.427(4)
N4 C15 1.432(3)
O3 C8 1.228(2)
O4 C17 1.396(3)
O4 H4 0.8200
C1 C6 1.386(3)
C1 C2 1.394(3)
C1 C7 1.454(3)
C2 C3 1.368(3)
C2 H2A 0.9300
C3 C4 1.378(3)
C3 H3 0.9300
C4 C5 1.367(3)
C5 C6 1.376(3)
C5 H5 0.9300
C6 H6 0.9300
C7 H7 0.9300
C8 C9 1.468(3)
C9 C10 1.383(3)
C9 C14 1.390(3)
C10 C11 1.368(3)
C10 H10 0.9300
C11 C12 1.398(3)
C11 H11 0.9300
C12 C13 1.388(3)
C13 C14 1.374(3)
C13 H13 0.9300
C14 H14 0.9300
C15 H15A 0.9600
C15 H15B 0.9600
C15 H15C 0.9600
C16 H16A 0.9600
C16 H16B 0.9600
C16 H16C 0.9600
C17 H17A 0.9600
C17 H17B 0.9600
C17 H17C 0.9600

loop_
_geom_hbond_atom_site_label_D
_geom_hbond_atom_site_label_H
_geom_hbond_atom_site_label_A
_geom_hbond_site_symmetry_A
_geom_hbond_distance_DH
_geom_hbond_distance_HA
_geom_hbond_distance_DA
_geom_hbond_angle_DHA
O4 H4 O3 . 0.82 1.92 2.733(2) 169.8
N2 H2 O4 1_455 0.892(10) 2.006(11) 2.889(2) 170(2)
